data_2212038
loop_
_publ_author_name
'Chen, Yan'
'Yu, Guang-Ao'
'Meng, Xiang-Gao'
'Liu, Sheng-Hua'

_publ_section_title
;[\h^5^-2-(Diphenylphosphino)-1-methylcyclopentadienyl](\h^5^-methylcyclopentadienyl)cobalt(III)
 hexafluorophosphate
;
_journal_coeditor_code BI2141
_journal_issue 2
_journal_name_full 'Acta Crystallographica Section E'
_journal_page_first m572
_journal_page_last m573
_journal_paper_doi 10.1107/S1600536807002759
_journal_volume 63
_journal_year 2007
_chemical_formula_iupac '[Co (C6 H7) (C18 H16 P)] P F6'
_chemical_formula_moiety '[Co (C6 H7) (C18 H16 P)]+, P F6 -'
_chemical_formula_sum 'C24 H23 Co F6 P2'
_chemical_formula_weight 546.29
_chemical_name_systematic
;
(\h5-methylcyclopentadienyl)[\h5-2-(diphenylphosphino)
methylcyclopentadienyl]cobalt(III) hexafluorophosphate
;
_space_group_IT_number 14
_symmetry_cell_setting monoclinic
_symmetry_space_group_name_Hall '-P 2yn'
_symmetry_space_group_name_H-M 'P 1 21/n 1'
_atom_sites_solution_hydrogens geom
_atom_sites_solution_primary direct
_atom_sites_solution_secondary difmap
_audit_creation_method SHELXL-97
_cell_angle_alpha 90.00
_cell_angle_beta 108.5010(10)
_cell_angle_gamma 90.00
_cell_formula_units_Z 4
_cell_length_a 10.4454(6)
_cell_length_b 22.8701(13)
_cell_length_c 10.7218(6)
_cell_measurement_reflns_used 4313
_cell_measurement_temperature 297(2)
_cell_measurement_theta_max 24.26
_cell_measurement_theta_min 2.37
_cell_volume 2428.9(2)
_computing_cell_refinement 'SAINT (Bruker, 1997)'
_computing_data_collection 'SMART (Bruker, 1997)'
_computing_data_reduction SAINT
_computing_molecular_graphics 'SHELXTL (Bruker, 2001)'
_computing_publication_material SHELXTL
_computing_structure_refinement 'SHELXL97 (Sheldrick, 1997)'
_computing_structure_solution 'SHELXS97 (Sheldrick, 1997)'
_diffrn_ambient_temperature 297(2)
_diffrn_measured_fraction_theta_full 0.997
_diffrn_measured_fraction_theta_max 0.997
_diffrn_measurement_device_type 'Bruker SMART CCD'
_diffrn_measurement_method '\f and \w scans'
_diffrn_radiation_monochromator graphite
_diffrn_radiation_source 'fine-focus sealed tube'
_diffrn_radiation_type MoK\a
_diffrn_radiation_wavelength 0.71073
_diffrn_reflns_av_R_equivalents 0.0380
_diffrn_reflns_av_sigmaI/netI 0.0411
_diffrn_reflns_limit_h_max 13
_diffrn_reflns_limit_h_min -13
_diffrn_reflns_limit_k_max 29
_diffrn_reflns_limit_k_min -22
_diffrn_reflns_limit_l_max 13
_diffrn_reflns_limit_l_min -13
_diffrn_reflns_number 16458
_diffrn_reflns_theta_full 27.00
_diffrn_reflns_theta_max 27.00
_diffrn_reflns_theta_min 2.19
_diffrn_standards_number 0
_exptl_absorpt_coefficient_mu 0.894
_exptl_absorpt_correction_T_max 0.9483
_exptl_absorpt_correction_T_min 0.8414
_exptl_absorpt_correction_type none
_exptl_crystal_colour yellow
_exptl_crystal_density_diffrn 1.494
_exptl_crystal_density_method 'not measured'
_exptl_crystal_description plate
_exptl_crystal_F_000 1112
_exptl_crystal_size_max 0.20
_exptl_crystal_size_mid 0.10
_exptl_crystal_size_min 0.06
_refine_diff_density_max 0.487
_refine_diff_density_min -0.236
_refine_ls_extinction_method none
_refine_ls_goodness_of_fit_ref 1.052
_refine_ls_hydrogen_treatment constr
_refine_ls_matrix_type full
_refine_ls_number_parameters 325
_refine_ls_number_reflns 5287
_refine_ls_number_restraints 0
_refine_ls_restrained_S_all 1.052
_refine_ls_R_factor_all 0.0695
_refine_ls_R_factor_gt 0.0531
_refine_ls_shift/su_max 0.001
_refine_ls_shift/su_mean 0.000
_refine_ls_structure_factor_coef Fsqd
_refine_ls_weighting_details 'calc w=1/[\s^2^(Fo^2^)+(0.0763P)^2^+0.6103P] where P=(Fo^2^+2Fc^2^)/3'
_refine_ls_weighting_scheme calc
_refine_ls_wR_factor_gt 0.1340
_refine_ls_wR_factor_ref 0.1443
_reflns_number_gt 4078
_reflns_number_total 5287
_reflns_threshold_expression I>2\s(I)
_cod_data_source_file bi2141.cif
_cod_data_source_block I
_cod_original_sg_symbol_H-M 'P 21/n'
_cod_database_code 2212038
_cod_database_fobs_code 2212038

loop_
_symmetry_equiv_pos_as_xyz
'x, y, z'
'-x+1/2, y+1/2, -z+1/2'
'-x, -y, -z'
'x-1/2, -y-1/2, z-1/2'

loop_
_atom_site_type_symbol
_atom_site_label
_atom_site_fract_x
_atom_site_fract_y
_atom_site_fract_z
_atom_site_U_iso_or_equiv
_atom_site_adp_type
_atom_site_calc_flag
_atom_site_refinement_flags
_atom_site_occupancy
_atom_site_disorder_assembly
_atom_site_disorder_group
Co Co1 0.74231(4) 0.082917(17) 0.73909(3) 0.04430(15) Uani d . 1 A .
P P1 0.66316(8) 0.20588(4) 0.54823(8) 0.0559(2) Uani d . 1 . .
C C1 0.7629(3) 0.16911(12) 0.6983(3) 0.0466(6) Uani d . 1 A .
C C2 0.8841(3) 0.13748(13) 0.7083(3) 0.0497(7) Uani d . 1 . .
C C3 0.9316(3) 0.11230(14) 0.8365(3) 0.0574(8) Uani d . 1 A .
H H3 1.0089 0.0897 0.8694 0.069 Uiso calc R 1 . .
C C4 0.8414(4) 0.12757(14) 0.9049(3) 0.0621(8) Uani d . 1 . .
H H4 0.8492 0.1168 0.9906 0.075 Uiso calc R 1 A .
C C5 0.7367(4) 0.16216(13) 0.8205(3) 0.0578(8) Uani d . 1 A .
H H5 0.6636 0.1777 0.8412 0.069 Uiso calc R 1 . .
C C6 0.9508(4) 0.13294(17) 0.6043(4) 0.0737(10) Uani d . 1 A .
H H6A 0.8832 0.1291 0.5198 0.111 Uiso calc R 1 . .
H H6B 1.0088 0.0993 0.6209 0.111 Uiso calc R 1 . .
H H6C 1.0034 0.1675 0.6055 0.111 Uiso calc R 1 . .
C C7 0.7406(3) -0.00689(15) 0.7556(3) 0.0622(9) Uani d . 1 . .
C C8 0.7317(4) 0.01112(16) 0.6260(4) 0.0737(11) Uani d . 1 A .
H H8 0.7922 0.0015 0.5818 0.088 Uiso calc R 1 . .
C C9 0.6166(4) 0.04570(18) 0.5767(4) 0.0772(11) Uani d . 1 . .
H H9 0.5868 0.0625 0.4935 0.093 Uiso calc R 1 A .
C C10 0.5530(3) 0.05080(17) 0.6741(4) 0.0790(11) Uani d . 1 A .
H H10 0.4745 0.0716 0.6674 0.095 Uiso calc R 1 . .
C C11 0.6313(3) 0.01828(15) 0.7843(4) 0.0665(9) Uani d . 1 A .
H H11 0.6129 0.0143 0.8632 0.080 Uiso calc R 1 . .
C C12 0.8460(4) -0.04536(18) 0.8441(5) 0.0967(14) Uani d . 1 A .
H H12A 0.8653 -0.0325 0.9335 0.145 Uiso calc R 1 . .
H H12B 0.9267 -0.0434 0.8197 0.145 Uiso calc R 1 . .
H H12C 0.8139 -0.0849 0.8362 0.145 Uiso calc R 1 . .
C C13 0.7670(3) 0.27055(13) 0.5554(3) 0.0517(7) Uani d . 1 A .
C C14 0.7430(4) 0.30206(16) 0.4398(3) 0.0674(9) Uani d . 1 . .
H H14 0.6753 0.2899 0.3646 0.081 Uiso calc R 1 A .
C C15 0.8179(5) 0.35115(18) 0.4345(4) 0.0842(12) Uani d . 1 A .
H H15 0.7985 0.3726 0.3571 0.101 Uiso calc R 1 . .
C C16 0.9202(4) 0.36818(17) 0.5428(5) 0.0843(12) Uani d . 1 . .
H H16 0.9719 0.4007 0.5380 0.101 Uiso calc R 1 A .
C C17 0.9478(4) 0.33804(16) 0.6586(4) 0.0777(11) Uani d . 1 A .
H H17 1.0174 0.3501 0.7323 0.093 Uiso calc R 1 . .
C C18 0.8712(4) 0.28934(15) 0.6650(3) 0.0656(9) Uani d . 1 . .
H H18 0.8897 0.2689 0.7437 0.079 Uiso calc R 1 A .
C C19 0.5301(7) 0.2395(5) 0.6125(11) 0.057(2) Uani d PG 0.57(3) A 1
C C20 0.5486(12) 0.2856(4) 0.7010(13) 0.076(3) Uani d PG 0.57(3) A 1
H H20 0.6333 0.3026 0.7356 0.091 Uiso calc PR 0.57(3) A 1
C C21 0.4405(16) 0.3062(6) 0.7375(16) 0.112(5) Uani d PG 0.57(3) A 1
H H21 0.4529 0.3370 0.7967 0.134 Uiso calc PR 0.57(3) A 1
C C22 0.3139(13) 0.2807(8) 0.6857(18) 0.130(8) Uani d PG 0.57(3) A 1
H H22 0.2415 0.2945 0.7101 0.157 Uiso calc PR 0.57(3) A 1
C C23 0.2953(7) 0.2346(9) 0.5972(16) 0.125(7) Uani d PG 0.57(3) A 1
H H23 0.2106 0.2175 0.5625 0.150 Uiso calc PR 0.57(3) A 1
C C24 0.4034(5) 0.2140(7) 0.5607(12) 0.088(3) Uani d PG 0.57(3) A 1
H H24 0.3910 0.1831 0.5015 0.106 Uiso calc PR 0.57(3) A 1
C C19A 0.5112(10) 0.2704(5) 0.6585(13) 0.076(3) Uani d PG 0.43(3) A 2
H H19A 0.5894 0.2921 0.6955 0.091 Uiso calc PR 0.43(3) A 2
C C20A 0.2774(5) 0.2056(9) 0.5478(15) 0.147(9) Uani d PG 0.43(3) A 2
H H20A 0.1992 0.1839 0.5108 0.176 Uiso calc PR 0.43(3) A 2
C C21A 0.3956(5) 0.1907(7) 0.5221(12) 0.087(4) Uani d PG 0.43(3) A 2
H H21A 0.3965 0.1591 0.4678 0.104 Uiso calc PR 0.43(3) A 2
C C22A 0.2761(10) 0.2529(9) 0.6289(17) 0.141(10) Uani d PG 0.43(3) A 2
H H22A 0.1970 0.2628 0.6461 0.169 Uiso calc PR 0.43(3) A 2
C C23A 0.3930(13) 0.2853(7) 0.6842(16) 0.111(7) Uani d PG 0.43(3) A 2
H H23A 0.3921 0.3169 0.7385 0.133 Uiso calc PR 0.43(3) A 2
C C24A 0.5125(5) 0.2231(5) 0.5774(11) 0.055(3) Uani d PG 0.43(3) A 2
P P2 0.77045(9) 0.02131(4) 0.23920(9) 0.0609(3) Uani d . 1 . .
F F1 0.8531(3) -0.01440(16) 0.1667(3) 0.1473(13) Uani d . 1 . .
F F2 0.7746(4) 0.07551(14) 0.1551(4) 0.1583(15) Uani d . 1 . .
F F3 0.6365(3) 0.00078(15) 0.1323(3) 0.1236(10) Uani d . 1 . .
F F4 0.6850(3) 0.05604(14) 0.3104(3) 0.1242(10) Uani d . 1 . .
F F5 0.7610(3) -0.03411(14) 0.3217(4) 0.1418(12) Uani d . 1 . .
F F6 0.9030(3) 0.03856(19) 0.3463(4) 0.1693(16) Uani d . 1 . .

loop_
_atom_site_aniso_label
_atom_site_aniso_U_11
_atom_site_aniso_U_22
_atom_site_aniso_U_33
_atom_site_aniso_U_12
_atom_site_aniso_U_13
_atom_site_aniso_U_23
Co1 0.0484(2) 0.0442(2) 0.0424(2) -0.00977(16) 0.01731(17) -0.00130(15)
P1 0.0541(5) 0.0591(5) 0.0498(5) -0.0050(4) 0.0096(4) 0.0098(4)
C1 0.0543(16) 0.0403(16) 0.0433(14) -0.0054(12) 0.0128(12) 0.0003(11)
C2 0.0462(15) 0.0425(16) 0.0600(17) -0.0100(12) 0.0160(13) 0.0011(13)
C3 0.0492(16) 0.0523(18) 0.0602(18) -0.0079(14) 0.0023(14) 0.0040(15)
C4 0.086(2) 0.0540(19) 0.0374(15) -0.0094(16) 0.0064(15) -0.0004(13)
C5 0.078(2) 0.0468(18) 0.0523(17) -0.0002(15) 0.0259(16) -0.0075(14)
C6 0.067(2) 0.078(2) 0.090(3) -0.0055(18) 0.0429(19) 0.012(2)
C7 0.075(2) 0.0467(19) 0.074(2) -0.0164(15) 0.0355(18) -0.0015(15)
C8 0.109(3) 0.055(2) 0.070(2) -0.032(2) 0.047(2) -0.0215(17)
C9 0.093(3) 0.073(3) 0.054(2) -0.039(2) 0.0062(19) -0.0033(18)
C10 0.0496(18) 0.074(3) 0.105(3) -0.0197(17) 0.0132(19) 0.003(2)
C11 0.072(2) 0.065(2) 0.072(2) -0.0246(17) 0.0371(18) 0.0030(17)
C12 0.098(3) 0.059(3) 0.137(4) 0.001(2) 0.045(3) 0.024(3)
C13 0.0567(17) 0.0447(16) 0.0542(17) 0.0048(13) 0.0184(14) 0.0078(13)
C14 0.078(2) 0.063(2) 0.060(2) 0.0076(18) 0.0210(17) 0.0153(16)
C15 0.106(3) 0.063(2) 0.090(3) 0.002(2) 0.042(3) 0.030(2)
C16 0.088(3) 0.057(2) 0.115(3) -0.011(2) 0.042(3) 0.010(2)
C17 0.076(2) 0.057(2) 0.092(3) -0.0089(18) 0.016(2) 0.000(2)
C18 0.073(2) 0.057(2) 0.062(2) -0.0052(16) 0.0139(17) 0.0065(16)
C19 0.056(4) 0.053(5) 0.059(5) 0.003(4) 0.013(3) 0.007(4)
C20 0.085(6) 0.067(5) 0.084(6) 0.035(4) 0.040(5) 0.011(5)
C21 0.145(9) 0.098(8) 0.121(9) 0.060(7) 0.083(8) 0.039(7)
C22 0.120(10) 0.123(12) 0.197(15) 0.059(9) 0.120(11) 0.085(11)
C23 0.062(6) 0.139(13) 0.191(14) 0.025(6) 0.064(8) 0.081(11)
C24 0.065(6) 0.091(8) 0.108(7) -0.006(4) 0.027(5) 0.034(6)
C19A 0.090(7) 0.065(7) 0.080(8) 0.000(7) 0.039(6) 0.014(6)
C20A 0.070(8) 0.14(2) 0.134(13) 0.009(10) 0.036(8) 0.093(14)
C21A 0.056(6) 0.127(10) 0.069(7) -0.022(6) 0.007(4) 0.017(7)
C22A 0.154(15) 0.17(2) 0.148(16) 0.104(14) 0.112(13) 0.092(16)
C23A 0.143(13) 0.090(11) 0.130(13) 0.053(12) 0.086(12) 0.055(11)
C24A 0.058(6) 0.055(5) 0.048(5) -0.002(4) 0.011(4) 0.008(4)
P2 0.0668(5) 0.0635(6) 0.0625(5) 0.0006(4) 0.0349(4) -0.0077(4)
F1 0.116(2) 0.174(3) 0.187(3) 0.003(2) 0.098(2) -0.076(3)
F2 0.246(4) 0.110(2) 0.160(3) -0.031(2) 0.121(3) 0.032(2)
F3 0.0886(17) 0.155(3) 0.120(2) -0.0164(17) 0.0231(16) -0.034(2)
F4 0.160(3) 0.129(2) 0.112(2) 0.048(2) 0.084(2) -0.0076(18)
F5 0.163(3) 0.111(2) 0.167(3) 0.028(2) 0.075(2) 0.056(2)
F6 0.099(2) 0.227(4) 0.152(3) -0.019(2) -0.003(2) -0.082(3)

loop_
_atom_type_symbol
_atom_type_description
_atom_type_scat_dispersion_real
_atom_type_scat_dispersion_imag
_atom_type_scat_source
C C 0.0033 0.0016 'International Tables Vol C Tables 4.2.6.8 and 6.1.1.4'
H H 0.0000 0.0000 'International Tables Vol C Tables 4.2.6.8 and 6.1.1.4'
F F 0.0171 0.0103 'International Tables Vol C Tables 4.2.6.8 and 6.1.1.4'
P P 0.1023 0.0942 'International Tables Vol C Tables 4.2.6.8 and 6.1.1.4'
Co Co 0.3494 0.9721 'International Tables Vol C Tables 4.2.6.8 and 6.1.1.4'

loop_
_geom_angle_atom_site_label_1
_geom_angle_atom_site_label_2
_geom_angle_atom_site_label_3
_geom_angle
C9 Co1 C10 41.02(16)
C9 Co1 C5 130.88(17)
C10 Co1 C5 108.46(16)
C9 Co1 C8 40.51(16)
C10 Co1 C8 68.64(17)
C5 Co1 C8 169.53(15)
C9 Co1 C4 170.40(18)
C10 Co1 C4 131.22(17)
C5 Co1 C4 41.02(13)
C8 Co1 C4 148.25(16)
C9 Co1 C11 68.41(15)
C10 Co1 C11 40.96(15)
C5 Co1 C11 116.94(14)
C8 Co1 C11 67.97(14)
C4 Co1 C11 109.22(14)
C9 Co1 C3 147.88(16)
C10 Co1 C3 170.00(16)
C5 Co1 C3 68.81(14)
C8 Co1 C3 115.81(16)
C4 Co1 C3 40.60(14)
C11 Co1 C3 130.81(14)
C9 Co1 C2 115.31(14)
C10 Co1 C2 148.15(15)
C5 Co1 C2 69.11(13)
C8 Co1 C2 107.70(13)
C4 Co1 C2 68.83(13)
C11 Co1 C2 169.14(13)
C3 Co1 C2 40.94(12)
C9 Co1 C1 107.92(14)
C10 Co1 C1 115.83(14)
C5 Co1 C1 41.17(13)
C8 Co1 C1 130.08(13)
C4 Co1 C1 69.06(12)
C11 Co1 C1 149.28(14)
C3 Co1 C1 68.92(12)
C2 Co1 C1 41.02(12)
C9 Co1 C7 68.35(15)
C10 Co1 C7 68.44(15)
C5 Co1 C7 148.65(13)
C8 Co1 C7 40.77(13)
C4 Co1 C7 116.27(13)
C11 Co1 C7 39.92(13)
C3 Co1 C7 108.56(13)
C2 Co1 C7 130.47(12)
C1 Co1 C7 169.33(12)
C24A P1 C13 111.6(4)
C24A P1 C1 104.0(2)
C13 P1 C1 99.89(13)
C13 P1 C19 98.7(4)
C1 P1 C19 98.4(2)
C5 C1 C2 107.3(3)
C5 C1 P1 129.7(3)
C2 C1 P1 122.9(2)
C5 C1 Co1 68.50(16)
C2 C1 Co1 69.36(15)
P1 C1 Co1 124.35(15)
C3 C2 C1 107.8(3)
C3 C2 C6 126.1(3)
C1 C2 C6 126.1(3)
C3 C2 Co1 69.27(16)
C1 C2 Co1 69.62(15)
C6 C2 Co1 127.7(2)
C4 C3 C2 108.4(3)
C4 C3 Co1 69.38(18)
C2 C3 Co1 69.79(16)
C4 C3 H3 125.8
C2 C3 H3 125.8
Co1 C3 H3 126.6
C3 C4 C5 108.3(3)
C3 C4 Co1 70.02(17)
C5 C4 Co1 69.27(17)
C3 C4 H4 125.9
C5 C4 H4 125.9
Co1 C4 H4 126.4
C4 C5 C1 108.3(3)
C4 C5 Co1 69.70(18)
C1 C5 Co1 70.33(16)
C4 C5 H5 125.9
C1 C5 H5 125.9
Co1 C5 H5 125.7
C2 C6 H6A 109.5
C2 C6 H6B 109.5
H6A C6 H6B 109.5
C2 C6 H6C 109.5
H6A C6 H6C 109.5
H6B C6 H6C 109.5
C11 C7 C8 106.9(3)
C11 C7 C12 126.4(3)
C8 C7 C12 126.8(4)
C11 C7 Co1 68.8(2)
C8 C7 Co1 68.13(19)
C12 C7 Co1 128.1(3)
C9 C8 C7 108.4(3)
C9 C8 Co1 69.2(2)
C7 C8 Co1 71.09(19)
C9 C8 H8 125.8
C7 C8 H8 125.8
Co1 C8 H8 125.5
C8 C9 C10 108.5(3)
C8 C9 Co1 70.3(2)
C10 C9 Co1 69.8(2)
C8 C9 H9 125.7
C10 C9 H9 125.7
Co1 C9 H9 125.7
C9 C10 C11 106.9(3)
C9 C10 Co1 69.20(19)
C11 C10 Co1 70.08(18)
C9 C10 H10 126.5
C11 C10 H10 126.5
Co1 C10 H10 125.8
C7 C11 C10 109.2(3)
C7 C11 Co1 71.28(18)
C10 C11 Co1 68.96(18)
C7 C11 H11 125.4
C10 C11 H11 125.4
Co1 C11 H11 126.0
C7 C12 H12A 109.5
C7 C12 H12B 109.5
H12A C12 H12B 109.5
C7 C12 H12C 109.5
H12A C12 H12C 109.5
H12B C12 H12C 109.5
C14 C13 C18 117.7(3)
C14 C13 P1 116.6(3)
C18 C13 P1 125.6(2)
C15 C14 C13 121.0(4)
C15 C14 H14 119.5
C13 C14 H14 119.5
C16 C15 C14 120.0(4)
C16 C15 H15 120.0
C14 C15 H15 120.0
C15 C16 C17 120.8(4)
C15 C16 H16 119.6
C17 C16 H16 119.6
C16 C17 C18 119.4(4)
C16 C17 H17 120.3
C18 C17 H17 120.3
C17 C18 C13 121.0(3)
C17 C18 H18 119.5
C13 C18 H18 119.5
C20 C19 C24 120.0
C20 C19 P1 126.5(3)
C24 C19 P1 113.5(3)
C19 C20 C21 120.0
C19 C20 H20 120.0
C21 C20 H20 120.0
C22 C21 C20 120.0
C22 C21 H21 120.0
C20 C21 H21 120.0
C21 C22 C23 120.0
C21 C22 H22 120.0
C23 C22 H22 120.0
C24 C23 C22 120.0
C24 C23 H23 120.0
C22 C23 H23 120.0
C23 C24 C19 120.0
C23 C24 H24 120.0
C19 C24 H24 120.0
C20A C22A C23A 120.0
C20A C22A H22A 120.0
C23A C22A H22A 120.0
C21A C20A C22A 120.0
C21A C20A H20A 120.0
C22A C20A H20A 120.0
C20A C21A C24A 120.0
C20A C21A H21A 120.0
C24A C21A H21A 120.0
C21A C24A C19A 120.0
C21A C24A P1 121.5(4)
C19A C24A P1 118.5(4)
C23A C19A C24A 120.0
C23A C19A H19A 120.0
C24A C19A H19A 120.0
C19A C23A C22A 120.0
C19A C23A H23A 120.0
C22A C23A H23A 120.0
F2 P2 F6 92.5(2)
F2 P2 F4 90.2(2)
F6 P2 F4 91.35(19)
F2 P2 F1 90.4(2)
F6 P2 F1 89.80(19)
F4 P2 F1 178.69(19)
F2 P2 F5 178.0(2)
F6 P2 F5 89.4(2)
F4 P2 F5 89.27(18)
F1 P2 F5 90.1(2)
F2 P2 F3 89.8(2)
F6 P2 F3 177.4(2)
F4 P2 F3 89.64(17)
F1 P2 F3 89.18(17)
F5 P2 F3 88.23(19)

loop_
_geom_bond_atom_site_label_1
_geom_bond_atom_site_label_2
_geom_bond_distance
_geom_bond_publ_flag
Co1 C1 2.045(3) yes
Co1 C2 2.042(3) yes
Co1 C3 2.035(3) yes
Co1 C4 2.026(3) yes
Co1 C5 2.021(3) yes
Co1 C7 2.062(3) yes
Co1 C8 2.023(3) yes
Co1 C9 2.007(3) yes
Co1 C10 2.015(3) yes
Co1 C11 2.030(3) yes
P1 C19 1.899(7) ?
P1 C24A 1.745(5) ?
P1 C13 1.821(3) ?
P1 C1 1.822(3) ?
C1 C5 1.430(4) ?
C1 C2 1.432(4) ?
C2 C3 1.426(4) ?
C2 C6 1.495(4) ?
C3 C4 1.409(5) ?
C3 H3 0.930 ?
C4 C5 1.418(5) ?
C4 H4 0.930 ?
C5 H5 0.930 ?
C6 H6A 0.960 ?
C6 H6B 0.960 ?
C6 H6C 0.960 ?
C7 C11 1.397(5) ?
C7 C8 1.423(4) ?
C7 C12 1.491(5) ?
C8 C9 1.395(6) ?
C8 H8 0.930 ?
C9 C10 1.409(6) ?
C9 H9 0.930 ?
C10 C11 1.416(5) ?
C10 H10 0.930 ?
C11 H11 0.930 ?
C12 H12A 0.960 ?
C12 H12B 0.960 ?
C12 H12C 0.960 ?
C13 C14 1.385(4) ?
C13 C18 1.393(4) ?
C14 C15 1.380(5) ?
C14 H14 0.930 ?
C15 C16 1.361(6) ?
C15 H15 0.930 ?
C16 C17 1.368(5) ?
C16 H16 0.930 ?
C17 C18 1.386(5) ?
C17 H17 0.930 ?
C18 H18 0.930 ?
C19 C20 1.390 ?
C19 C24 1.390 ?
C20 C21 1.390 ?
C20 H20 0.930 ?
C21 C22 1.390 ?
C21 H21 0.930 ?
C22 C23 1.390 ?
C22 H22 0.930 ?
C23 C24 1.390 ?
C23 H23 0.930 ?
C24 H24 0.930 ?
C22A C20A 1.390 ?
C22A C23A 1.390 ?
C22A H22A 0.930 ?
C20A C21A 1.390 ?
C20A H20A 0.930 ?
C21A C24A 1.390 ?
C21A H21A 0.930 ?
C24A C19A 1.390 ?
C19A C23A 1.390 ?
C19A H19A 0.930 ?
C23A H23A 0.930 ?
P2 F2 1.542(3) ?
P2 F6 1.544(3) ?
P2 F4 1.563(2) ?
P2 F1 1.563(2) ?
P2 F5 1.567(3) ?
P2 F3 1.573(3) ?

loop_
_geom_torsion_atom_site_label_1
_geom_torsion_atom_site_label_2
_geom_torsion_atom_site_label_3
_geom_torsion_atom_site_label_4
_geom_torsion
C24A P1 C1 C5 -8.0(6)
C13 P1 C1 C5 107.4(3)
C19 P1 C1 C5 7.0(5)
C24A P1 C1 C2 167.7(5)
C13 P1 C1 C2 -77.0(3)
C19 P1 C1 C2 -177.4(5)
C24A P1 C1 Co1 81.5(5)
C13 P1 C1 Co1 -163.17(18)
C19 P1 C1 Co1 96.4(5)
C9 Co1 C1 C5 132.5(2)
C10 Co1 C1 C5 88.9(2)
C8 Co1 C1 C5 171.9(2)
C4 Co1 C1 C5 -37.9(2)
C11 Co1 C1 C5 54.8(3)
C3 Co1 C1 C5 -81.5(2)
C2 Co1 C1 C5 -119.3(3)
C7 Co1 C1 C5 -159.7(6)
C9 Co1 C1 C2 -108.2(2)
C10 Co1 C1 C2 -151.8(2)
C5 Co1 C1 C2 119.3(3)
C8 Co1 C1 C2 -68.8(2)
C4 Co1 C1 C2 81.4(2)
C11 Co1 C1 C2 174.0(2)
C3 Co1 C1 C2 37.79(18)
C7 Co1 C1 C2 -40.5(7)
C9 Co1 C1 P1 8.3(2)
C10 Co1 C1 P1 -35.3(3)
C5 Co1 C1 P1 -124.2(3)
C8 Co1 C1 P1 47.7(3)
C4 Co1 C1 P1 -162.1(2)
C11 Co1 C1 P1 -69.5(3)
C3 Co1 C1 P1 154.3(2)
C2 Co1 C1 P1 116.5(3)
C7 Co1 C1 P1 76.0(7)
C5 C1 C2 C3 -0.8(3)
P1 C1 C2 C3 -177.3(2)
Co1 C1 C2 C3 -59.0(2)
C5 C1 C2 C6 -179.3(3)
P1 C1 C2 C6 4.2(4)
Co1 C1 C2 C6 122.5(3)
C5 C1 C2 Co1 58.2(2)
P1 C1 C2 Co1 -118.3(2)
C9 Co1 C2 C3 -152.2(2)
C10 Co1 C2 C3 172.9(3)
C5 Co1 C2 C3 81.3(2)
C8 Co1 C2 C3 -109.2(2)
C4 Co1 C2 C3 37.24(19)
C11 Co1 C2 C3 -44.4(7)
C1 Co1 C2 C3 119.3(3)
C7 Co1 C2 C3 -69.8(2)
C9 Co1 C2 C1 88.6(2)
C10 Co1 C2 C1 53.7(3)
C5 Co1 C2 C1 -37.92(18)
C8 Co1 C2 C1 131.51(19)
C4 Co1 C2 C1 -82.02(19)
C11 Co1 C2 C1 -163.7(6)
C3 Co1 C2 C1 -119.3(3)
C7 Co1 C2 C1 170.92(18)
C9 Co1 C2 C6 -32.0(3)
C10 Co1 C2 C6 -66.9(4)
C5 Co1 C2 C6 -158.5(3)
C8 Co1 C2 C6 11.0(3)
C4 Co1 C2 C6 157.5(3)
C11 Co1 C2 C6 75.8(8)
C3 Co1 C2 C6 120.2(4)
C1 Co1 C2 C6 -120.5(4)
C7 Co1 C2 C6 50.4(3)
C1 C2 C3 C4 0.4(3)
C6 C2 C3 C4 178.9(3)
Co1 C2 C3 C4 -58.8(2)
C1 C2 C3 Co1 59.18(19)
C6 C2 C3 Co1 -122.3(3)
C9 Co1 C3 C4 172.4(3)
C5 Co1 C3 C4 37.72(19)
C8 Co1 C3 C4 -152.5(2)
C11 Co1 C3 C4 -70.2(3)
C2 Co1 C3 C4 119.9(3)
C1 Co1 C3 C4 82.0(2)
C7 Co1 C3 C4 -109.0(2)
C9 Co1 C3 C2 52.5(4)
C5 Co1 C3 C2 -82.15(19)
C8 Co1 C3 C2 87.6(2)
C4 Co1 C3 C2 -119.9(3)
C11 Co1 C3 C2 169.96(19)
C1 Co1 C3 C2 -37.85(18)
C7 Co1 C3 C2 131.13(18)
C2 C3 C4 C5 0.2(4)
Co1 C3 C4 C5 -58.9(2)
C2 C3 C4 Co1 59.1(2)
C10 Co1 C4 C3 171.8(2)
C5 Co1 C4 C3 -119.6(3)
C8 Co1 C4 C3 52.1(3)
C11 Co1 C4 C3 131.1(2)
C2 Co1 C4 C3 -37.55(18)
C1 Co1 C4 C3 -81.6(2)
C7 Co1 C4 C3 88.3(2)
C10 Co1 C4 C5 -68.6(3)
C8 Co1 C4 C5 171.7(2)
C11 Co1 C4 C5 -109.3(2)
C3 Co1 C4 C5 119.6(3)
C2 Co1 C4 C5 82.1(2)
C1 Co1 C4 C5 38.0(2)
C7 Co1 C4 C5 -152.09(19)
C3 C4 C5 C1 -0.7(4)
Co1 C4 C5 C1 -60.0(2)
C3 C4 C5 Co1 59.3(2)
C2 C1 C5 C4 0.9(3)
P1 C1 C5 C4 177.1(2)
Co1 C1 C5 C4 59.6(2)
C2 C1 C5 Co1 -58.7(2)
P1 C1 C5 Co1 117.5(2)
C9 Co1 C5 C4 172.7(2)
C10 Co1 C5 C4 132.4(2)
C8 Co1 C5 C4 -155.5(8)
C11 Co1 C5 C4 88.8(2)
C3 Co1 C5 C4 -37.3(2)
C2 Co1 C5 C4 -81.4(2)
C1 Co1 C5 C4 -119.1(3)
C7 Co1 C5 C4 53.8(3)
C9 Co1 C5 C1 -68.2(3)
C10 Co1 C5 C1 -108.4(2)
C8 Co1 C5 C1 -36.3(9)
C4 Co1 C5 C1 119.1(3)
C11 Co1 C5 C1 -152.1(2)
C3 Co1 C5 C1 81.8(2)
C2 Co1 C5 C1 37.78(19)
C7 Co1 C5 C1 172.9(2)
C9 Co1 C7 C11 -81.8(2)
C10 Co1 C7 C11 -37.5(2)
C5 Co1 C7 C11 52.8(4)
C8 Co1 C7 C11 -119.4(3)
C4 Co1 C7 C11 89.0(2)
C3 Co1 C7 C11 132.3(2)
C2 Co1 C7 C11 172.8(2)
C1 Co1 C7 C11 -153.2(6)
C9 Co1 C7 C8 37.6(2)
C10 Co1 C7 C8 81.9(2)
C5 Co1 C7 C8 172.2(3)
C4 Co1 C7 C8 -151.6(2)
C11 Co1 C7 C8 119.4(3)
C3 Co1 C7 C8 -108.3(2)
C2 Co1 C7 C8 -67.8(3)
C1 Co1 C7 C8 -33.8(8)
C9 Co1 C7 C12 157.9(4)
C10 Co1 C7 C12 -157.8(4)
C5 Co1 C7 C12 -67.5(4)
C8 Co1 C7 C12 120.3(4)
C4 Co1 C7 C12 -31.3(4)
C11 Co1 C7 C12 -120.3(4)
C3 Co1 C7 C12 12.0(4)
C2 Co1 C7 C12 52.5(4)
C1 Co1 C7 C12 86.5(7)
C11 C7 C8 C9 -1.2(4)
C12 C7 C8 C9 178.6(3)
Co1 C7 C8 C9 -59.3(2)
C11 C7 C8 Co1 58.1(2)
C12 C7 C8 Co1 -122.1(4)
C10 Co1 C8 C9 37.9(2)
C5 Co1 C8 C9 -37.9(9)
C4 Co1 C8 C9 173.3(3)
C11 Co1 C8 C9 82.1(2)
C3 Co1 C8 C9 -151.9(2)
C2 Co1 C8 C9 -108.5(2)
C1 Co1 C8 C9 -68.5(3)
C7 Co1 C8 C9 119.2(3)
C9 Co1 C8 C7 -119.2(3)
C10 Co1 C8 C7 -81.3(2)
C5 Co1 C8 C7 -157.1(7)
C4 Co1 C8 C7 54.1(4)
C11 Co1 C8 C7 -37.1(2)
C3 Co1 C8 C7 88.9(2)
C2 Co1 C8 C7 132.3(2)
C1 Co1 C8 C7 172.27(18)
C7 C8 C9 C10 1.0(4)
Co1 C8 C9 C10 -59.6(2)
C7 C8 C9 Co1 60.5(2)
C10 Co1 C9 C8 -119.4(3)
C5 Co1 C9 C8 171.5(2)
C11 Co1 C9 C8 -80.9(2)
C3 Co1 C9 C8 52.8(4)
C2 Co1 C9 C8 87.9(2)
C1 Co1 C9 C8 131.5(2)
C7 Co1 C9 C8 -37.8(2)
C5 Co1 C9 C10 -69.1(3)
C8 Co1 C9 C10 119.4(3)
C11 Co1 C9 C10 38.5(2)
C3 Co1 C9 C10 172.3(2)
C2 Co1 C9 C10 -152.6(2)
C1 Co1 C9 C10 -109.0(2)
C7 Co1 C9 C10 81.6(2)
C8 C9 C10 C11 -0.3(4)
Co1 C9 C10 C11 -60.2(2)
C8 C9 C10 Co1 59.9(2)
C5 Co1 C10 C9 131.9(2)
C8 Co1 C10 C9 -37.4(2)
C4 Co1 C10 C9 172.0(2)
C11 Co1 C10 C9 -118.0(3)
C2 Co1 C10 C9 52.0(4)
C1 Co1 C10 C9 88.0(3)
C7 Co1 C10 C9 -81.4(3)
C9 Co1 C10 C11 118.0(3)
C5 Co1 C10 C11 -110.1(2)
C8 Co1 C10 C11 80.6(2)
C4 Co1 C10 C11 -70.0(3)
C2 Co1 C10 C11 170.0(2)
C1 Co1 C10 C11 -154.1(2)
C7 Co1 C10 C11 36.6(2)
C8 C7 C11 C10 1.0(4)
C12 C7 C11 C10 -178.8(3)
Co1 C7 C11 C10 58.7(2)
C8 C7 C11 Co1 -57.7(2)
C12 C7 C11 Co1 122.5(4)
C9 C10 C11 C7 -0.5(4)
Co1 C10 C11 C7 -60.1(2)
C9 C10 C11 Co1 59.7(2)
C9 Co1 C11 C7 81.6(2)
C10 Co1 C11 C7 120.2(3)
C5 Co1 C11 C7 -152.3(2)
C8 Co1 C11 C7 37.9(2)
C4 Co1 C11 C7 -108.3(2)
C3 Co1 C11 C7 -67.9(3)
C2 Co1 C11 C7 -30.6(8)
C1 Co1 C11 C7 170.6(2)
C9 Co1 C11 C10 -38.6(2)
C5 Co1 C11 C10 87.5(3)
C8 Co1 C11 C10 -82.3(3)
C4 Co1 C11 C10 131.5(2)
C3 Co1 C11 C10 171.9(2)
C2 Co1 C11 C10 -150.8(6)
C1 Co1 C11 C10 50.4(4)
C7 Co1 C11 C10 -120.2(3)
C24A P1 C13 C14 -87.3(4)
C1 P1 C13 C14 163.3(3)
C19 P1 C13 C14 -96.5(4)
C24A P1 C13 C18 95.6(4)
C1 P1 C13 C18 -13.9(3)
C19 P1 C13 C18 86.3(4)
C18 C13 C14 C15 -1.4(5)
P1 C13 C14 C15 -178.9(3)
C13 C14 C15 C16 2.2(6)
C14 C15 C16 C17 -1.7(7)
C15 C16 C17 C18 0.5(6)
C16 C17 C18 C13 0.2(6)
C14 C13 C18 C17 0.2(5)
P1 C13 C18 C17 177.4(3)
C24A P1 C19 C20 -176.47(5)
C13 P1 C19 C20 -30.2(2)
C1 P1 C19 C20 71.2(3)
C24A P1 C19 C24 2.54(16)
C13 P1 C19 C24 148.82(19)
C1 P1 C19 C24 -109.8(2)
C24 C19 C20 C21 0.0
P1 C19 C20 C21 179.0(2)
C19 C20 C21 C22 0.0
C20 C21 C22 C23 0.0
C21 C22 C23 C24 0.0
C22 C23 C24 C19 0.0
C20 C19 C24 C23 0.0
P1 C19 C24 C23 -179.1(2)
C23A C22A C20A C21A 0.0
C22A C20A C21A C24A 0.0
C20A C21A C24A C19A 0.0
C20A C21A C24A P1 179.8(2)
C13 P1 C24A C21A 150.40(19)
C1 P1 C24A C21A -102.8(3)
C19 P1 C24A C21A -173.43(15)
C13 P1 C24A C19A -29.8(2)
C1 P1 C24A C19A 77.0(3)
C19 P1 C24A C19A 6.36(8)
C21A C24A C19A C23A 0.0
P1 C24A C19A C23A -179.8(2)
C24A C19A C23A C22A 0.0
C20A C22A C23A C19A 0.0
